data_7718481
loop_
_publ_author_name
'Rehfu&#xdf;, Wiebke G'
'Kalytta-Mewes, Andreas'
'Kraft, Maryana'
'Nguyen, Binh Minh'
'Br&#xfc;tting, Wolfgang'
'Volkmer, Dirk'

_publ_section_title
;
 Synthesis, electronic and photophysical investigations of
 ruthenium(II)-centred heterometallic Kuratowski complexes which feature
 redox-active metal centres.
;
_journal_issue 17
_journal_name_full 'Dalton transactions (Cambridge, England : 2003)'
_journal_page_first 6910
_journal_page_last 6921
_journal_paper_doi 10.1039/d5dt00088b
_journal_volume 54
_journal_year 2025
_chemical_formula_sum 'C108 H136 B4 N42 Ni4 Ru'
_chemical_formula_weight 2401.73
_space_group_crystal_system tetragonal
_space_group_IT_number 114
_space_group_name_Hall 'P -4 2n'
_space_group_name_H-M_alt 'P -4 21 c'
_atom_sites_solution_hydrogens geom
_audit_creation_method SHELXL-2018/3
_audit_update_record
;
2024-11-13 deposited with the CCDC.	2025-04-02 downloaded from the CCDC.
;
_cell_angle_alpha 90
_cell_angle_beta 90
_cell_angle_gamma 90
_cell_formula_units_Z 2
_cell_length_a 17.2569(9)
_cell_length_b 17.2569(9)
_cell_length_c 18.9953(13)
_cell_measurement_reflns_used 2333
_cell_measurement_temperature 150(2)
_cell_measurement_theta_max 19.68
_cell_measurement_theta_min 2.45
_cell_volume 5656.8(6)
_computing_cell_refinement 'SAINT V8.40A'
_computing_structure_refinement 'SHELXL-2018/3 (Sheldrick, 2018)'
_computing_structure_solution 'SHELXT 2014/5 (Sheldrick, 2014)'
_diffrn_ambient_temperature 150(2)
_diffrn_measured_fraction_theta_full 0.999
_diffrn_measured_fraction_theta_max 0.999
_diffrn_measurement_device_type 'Bruker D8 Venture APEX 3'
_diffrn_radiation_type MoK\a
_diffrn_radiation_wavelength 0.71073
_diffrn_reflns_av_R_equivalents 0.2322
_diffrn_reflns_av_unetI/netI 0.0866
_diffrn_reflns_Laue_measured_fraction_full 0.999
_diffrn_reflns_Laue_measured_fraction_max 0.999
_diffrn_reflns_limit_h_max 19
_diffrn_reflns_limit_h_min -19
_diffrn_reflns_limit_k_max 19
_diffrn_reflns_limit_k_min -19
_diffrn_reflns_limit_l_max 21
_diffrn_reflns_limit_l_min -21
_diffrn_reflns_number 48826
_diffrn_reflns_point_group_measured_fraction_full 0.999
_diffrn_reflns_point_group_measured_fraction_max 0.999
_diffrn_reflns_theta_full 23.249
_diffrn_reflns_theta_max 23.249
_diffrn_reflns_theta_min 2.360
_diffrn_source 'fine-focus sealed tube'
_exptl_absorpt_coefficient_mu 0.852
_exptl_absorpt_correction_T_max 0.6984
_exptl_absorpt_correction_T_min 0.5247
_exptl_absorpt_correction_type multi-scan
_exptl_absorpt_process_details SADABS-2016/2
_exptl_crystal_colour colorless
_exptl_crystal_density_diffrn 1.410
_exptl_crystal_description block
_exptl_crystal_F_000 2508
_exptl_crystal_size_max 0.12
_exptl_crystal_size_mid 0.04
_exptl_crystal_size_min 0.01
_refine_diff_density_max 0.339
_refine_diff_density_min -0.258
_refine_diff_density_rms 0.064
_refine_ls_abs_structure_details
;
 Flack x determined using 960 quotients [(I+)-(I-)]/[(I+)+(I-)]
 (Parsons, Flack and Wagner, Acta Cryst. B69 (2013) 249-259).
;
_refine_ls_abs_structure_Flack 0.02(2)
_refine_ls_extinction_method none
_refine_ls_goodness_of_fit_ref 1.017
_refine_ls_hydrogen_treatment constr
_refine_ls_matrix_type full
_refine_ls_number_parameters 368
_refine_ls_number_reflns 4062
_refine_ls_number_restraints 0
_refine_ls_restrained_S_all 1.017
_refine_ls_R_factor_all 0.0954
_refine_ls_R_factor_gt 0.0569
_refine_ls_shift/su_max 0.000
_refine_ls_shift/su_mean 0.000
_refine_ls_structure_factor_coef Fsqd
_refine_ls_weighting_details 'w=1/[\s^2^(Fo^2^)+(0.0501P)^2^+4.4921P] where P=(Fo^2^+2Fc^2^)/3'
_refine_ls_weighting_scheme calc
_refine_ls_wR_factor_gt 0.1078
_refine_ls_wR_factor_ref 0.1240
_reflns_Friedel_coverage 0.798
_reflns_Friedel_fraction_full 1.000
_reflns_Friedel_fraction_max 1.000
_reflns_number_gt 2908
_reflns_number_total 4062
_reflns_threshold_expression 'I > 2\s(I)'
_cod_data_source_file d5dt00088b2.cif
_cod_data_source_block mo_BDE025_0m_a
_cod_depositor_comments 'Adding full bibliography for 7718478--7718482.cif.'
_cod_original_cell_volume 5656.8(7)
_cod_database_code 7718481
_shelx_shelxl_version_number 2018/3
_shelx_space_group_comment
;
The symmetry employed for this shelxl refinement is uniquely defined
by the following loop, which should always be used as a source of
symmetry information in preference to the above space-group names.
They are only intended as comments.
;

loop_
_space_group_symop_operation_xyz
'x, y, z'
'-x, -y, z'
'y, -x, -z'
'-y, x, -z'
'-x+1/2, y+1/2, -z+1/2'
'x+1/2, -y+1/2, -z+1/2'
'-y+1/2, -x+1/2, z+1/2'
'y+1/2, x+1/2, z+1/2'

loop_
_atom_site_label
_atom_site_type_symbol
_atom_site_fract_x
_atom_site_fract_y
_atom_site_fract_z
_atom_site_U_iso_or_equiv
_atom_site_adp_type
_atom_site_occupancy
_atom_site_site_symmetry_order
_atom_site_calc_flag
_atom_site_refinement_flags_posn
_atom_site_refinement_flags_adp
_atom_site_refinement_flags_occupancy
_atom_site_disorder_assembly
_atom_site_disorder_group
Ru1 Ru 0.500000 0.500000 0.500000 0.0351(4) Uani 1 4 d S T P . .
Ni1 Ni 0.32366(9) 0.48446(8) 0.38672(7) 0.0427(4) Uani 1 1 d . . . . .
N1 N 0.4294(5) 0.3429(5) 0.5404(5) 0.039(2) Uani 1 1 d . . . . .
N2 N 0.4227(5) 0.4069(5) 0.4998(6) 0.039(2) Uani 1 1 d . . . . .
N3 N 0.3580(6) 0.4032(5) 0.4613(5) 0.042(2) Uani 1 1 d . . . . .
N4 N 0.500000 0.500000 0.3910(4) 0.036(2) Uani 1 2 d S T P . .
N5 N 0.4355(5) 0.4950(7) 0.3512(4) 0.043(2) Uani 1 1 d . . . . .
N6 N 0.2054(6) 0.4724(6) 0.4125(5) 0.053(3) Uani 1 1 d . . . . .
N7 N 0.1572(6) 0.4534(7) 0.3570(5) 0.070(3) Uani 1 1 d . . . . .
N8 N 0.3050(6) 0.3942(6) 0.3115(5) 0.050(3) Uani 1 1 d . . . . .
N9 N 0.2483(7) 0.4066(7) 0.2634(6) 0.070(3) Uani 1 1 d . . . . .
N10 N 0.2824(7) 0.5646(7) 0.3109(5) 0.057(3) Uani 1 1 d . . . . .
N11 N 0.2193(7) 0.5431(7) 0.2724(6) 0.065(3) Uani 1 1 d . . . . .
C1 C 0.3225(7) 0.3348(7) 0.4732(5) 0.039(3) Uani 1 1 d . . . . .
C2 C 0.3687(7) 0.2949(7) 0.5245(6) 0.044(3) Uani 1 1 d . . . . .
C3 C 0.3460(7) 0.2214(7) 0.5477(6) 0.049(3) Uani 1 1 d . . . . .
H3 H 0.376143 0.195040 0.582061 0.059 Uiso 1 1 calc R U . . .
C4 C 0.2804(7) 0.1872(7) 0.5211(6) 0.050(3) Uani 1 1 d . . . . .
C5 C 0.2334(7) 0.2289(7) 0.4702(6) 0.054(3) Uani 1 1 d . . . . .
C6 C 0.2548(7) 0.2998(7) 0.4464(6) 0.049(3) Uani 1 1 d . . . . .
H6 H 0.224473 0.325675 0.411927 0.059 Uiso 1 1 calc R U . . .
C7 C 0.1587(8) 0.1923(8) 0.4423(7) 0.070(4) Uani 1 1 d . . . . .
H7A H 0.135621 0.226456 0.406767 0.104 Uiso 1 1 calc R U . . .
H7B H 0.122137 0.185135 0.481189 0.104 Uiso 1 1 calc R U . . .
H7C H 0.170515 0.141966 0.420955 0.104 Uiso 1 1 calc R U . . .
C8 C 0.2584(8) 0.1073(8) 0.5435(8) 0.079(4) Uani 1 1 d . . . . .
H8A H 0.262811 0.071984 0.503269 0.119 Uiso 1 1 calc R U . . .
H8B H 0.204833 0.107405 0.560610 0.119 Uiso 1 1 calc R U . . .
H8C H 0.293077 0.090091 0.581188 0.119 Uiso 1 1 calc R U . . .
C9 C 0.4594(6) 0.4968(9) 0.2821(5) 0.048(3) Uani 1 1 d . . . . .
C10 C 0.4189(7) 0.4941(8) 0.2184(4) 0.051(3) Uani 1 1 d . . . . .
H10 H 0.363992 0.490419 0.217943 0.061 Uiso 1 1 calc R U . . .
C11 C 0.4595(6) 0.4967(9) 0.1568(4) 0.043(3) Uani 1 1 d . . . . .
C12 C 0.4155(7) 0.4887(9) 0.0879(5) 0.055(3) Uani 1 1 d . . . . .
H12A H 0.425697 0.533957 0.058179 0.083 Uiso 1 1 calc R U . . .
H12B H 0.359809 0.485210 0.097595 0.083 Uiso 1 1 calc R U . . .
H12C H 0.432520 0.441652 0.063412 0.083 Uiso 1 1 calc R U . . .
C13 C 0.3769(10) 0.6747(10) 0.3127(9) 0.096(6) Uani 1 1 d . . . . .
H13A H 0.423450 0.654807 0.289354 0.144 Uiso 1 1 calc R U . . .
H13B H 0.380873 0.665910 0.363515 0.144 Uiso 1 1 calc R U . . .
H13C H 0.372029 0.730393 0.303503 0.144 Uiso 1 1 calc R U . . .
C14 C 0.3069(9) 0.6335(10) 0.2846(8) 0.073(5) Uani 1 1 d . . . . .
C15 C 0.2606(10) 0.6562(11) 0.2280(9) 0.089(5) Uani 1 1 d . . . . .
H15 H 0.266088 0.702116 0.200904 0.106 Uiso 1 1 calc R U . . .
C16 C 0.2055(10) 0.5994(10) 0.2191(7) 0.081(5) Uani 1 1 d . . . . .
C17 C 0.1391(11) 0.5910(13) 0.1684(9) 0.140(8) Uani 1 1 d . . . . .
H17A H 0.131976 0.639719 0.142633 0.210 Uiso 1 1 calc R U . . .
H17B H 0.091716 0.578683 0.194453 0.210 Uiso 1 1 calc R U . . .
H17C H 0.150463 0.549233 0.135009 0.210 Uiso 1 1 calc R U . . .
C18 C 0.1964(7) 0.4753(7) 0.5432(5) 0.059(4) Uani 1 1 d . . . . .
H18A H 0.207481 0.425760 0.566285 0.089 Uiso 1 1 calc R U . . .
H18B H 0.158849 0.504518 0.571422 0.089 Uiso 1 1 calc R U . . .
H18C H 0.244384 0.505309 0.538881 0.089 Uiso 1 1 calc R U . . .
C19 C 0.1635(8) 0.4607(7) 0.4717(6) 0.054(3) Uani 1 1 d . . . . .
C20 C 0.0908(9) 0.4334(9) 0.4546(7) 0.076(4) Uani 1 1 d . . . . .
H20 H 0.050919 0.418801 0.486435 0.091 Uiso 1 1 calc R U . . .
C21 C 0.0874(8) 0.4316(10) 0.3803(8) 0.085(5) Uani 1 1 d . . . . .
C22 C 0.0235(8) 0.4005(12) 0.3337(9) 0.129(8) Uani 1 1 d . . . . .
H22A H 0.010014 0.439377 0.298144 0.193 Uiso 1 1 calc R U . . .
H22B H -0.022172 0.388772 0.362404 0.193 Uiso 1 1 calc R U . . .
H22C H 0.041353 0.353123 0.310266 0.193 Uiso 1 1 calc R U . . .
C23 C 0.4227(9) 0.3073(9) 0.3200(9) 0.087(5) Uani 1 1 d . . . . .
H23A H 0.456022 0.281184 0.285666 0.130 Uiso 1 1 calc R U . . .
H23B H 0.406018 0.270030 0.355891 0.130 Uiso 1 1 calc R U . . .
H23C H 0.451579 0.349454 0.342542 0.130 Uiso 1 1 calc R U . . .
C24 C 0.3538(10) 0.3395(9) 0.2837(8) 0.075(5) Uani 1 1 d . . . . .
C25 C 0.3227(11) 0.3158(9) 0.2182(8) 0.087(5) Uani 1 1 d . . . . .
H25 H 0.343307 0.277503 0.187580 0.104 Uiso 1 1 calc R U . . .
C26 C 0.2563(10) 0.3595(10) 0.2075(9) 0.082(5) Uani 1 1 d . . . . .
C27 C 0.2019(11) 0.3649(12) 0.1435(9) 0.133(8) Uani 1 1 d . . . . .
H27A H 0.211840 0.413360 0.118205 0.200 Uiso 1 1 calc R U . . .
H27B H 0.147963 0.363852 0.159525 0.200 Uiso 1 1 calc R U . . .
H27C H 0.211386 0.320873 0.112055 0.200 Uiso 1 1 calc R U . . .
B1 B 0.1843(11) 0.4674(12) 0.2778(9) 0.075(5) Uani 1 1 d . . . . .
H1 H 0.135626 0.461033 0.240825 0.090 Uiso 1 1 calc R U . . .

loop_
_atom_site_aniso_label
_atom_site_aniso_U_11
_atom_site_aniso_U_22
_atom_site_aniso_U_33
_atom_site_aniso_U_23
_atom_site_aniso_U_13
_atom_site_aniso_U_12
Ru1 0.0458(7) 0.0458(7) 0.0138(7) 0.000 0.000 0.000
Ni1 0.0491(9) 0.0555(11) 0.0234(6) 0.0011(7) -0.0027(7) -0.0030(8)
N1 0.051(6) 0.039(6) 0.027(5) 0.008(5) 0.006(5) 0.001(5)
N2 0.045(6) 0.050(6) 0.022(3) -0.002(5) -0.001(5) 0.000(4)
N3 0.048(6) 0.054(7) 0.025(5) -0.007(5) 0.002(5) -0.004(5)
N4 0.041(7) 0.048(8) 0.020(5) 0.000 0.000 -0.010(7)
N5 0.051(6) 0.060(6) 0.018(4) -0.006(6) 0.003(4) -0.004(6)
N6 0.053(6) 0.071(8) 0.037(5) 0.005(5) 0.003(5) -0.003(5)
N7 0.052(8) 0.109(10) 0.049(7) 0.008(6) -0.004(6) -0.011(7)
N8 0.068(8) 0.052(7) 0.030(6) -0.004(5) -0.009(6) 0.000(6)
N9 0.076(9) 0.094(10) 0.041(7) -0.012(7) -0.006(6) -0.004(8)
N10 0.070(8) 0.075(9) 0.027(6) 0.006(6) -0.001(6) -0.005(6)
N11 0.065(8) 0.095(9) 0.035(6) 0.012(6) -0.005(6) -0.003(7)
C1 0.046(7) 0.044(7) 0.027(6) -0.001(5) 0.010(5) -0.011(6)
C2 0.050(8) 0.054(8) 0.027(7) 0.005(6) 0.004(6) 0.005(7)
C3 0.060(9) 0.053(8) 0.034(7) 0.001(6) 0.006(6) -0.006(7)
C4 0.059(8) 0.048(8) 0.042(7) 0.003(6) 0.014(6) -0.012(7)
C5 0.065(9) 0.055(9) 0.042(6) -0.006(6) 0.014(7) -0.014(7)
C6 0.050(8) 0.053(8) 0.043(7) 0.003(6) 0.002(6) 0.004(6)
C7 0.078(10) 0.073(10) 0.058(8) -0.001(7) 0.002(8) -0.035(8)
C8 0.089(12) 0.076(11) 0.073(10) 0.016(9) -0.003(9) -0.025(9)
C9 0.059(7) 0.054(7) 0.029(5) -0.008(8) 0.007(4) -0.001(8)
C10 0.062(8) 0.067(8) 0.024(5) -0.005(7) -0.010(5) 0.000(8)
C11 0.059(6) 0.056(7) 0.016(4) -0.007(7) -0.001(4) 0.005(8)
C12 0.070(8) 0.075(10) 0.021(5) 0.006(7) -0.002(5) 0.008(8)
C13 0.122(15) 0.086(12) 0.080(13) 0.033(10) -0.020(11) -0.035(11)
C14 0.076(12) 0.099(13) 0.043(10) 0.023(9) 0.001(8) 0.021(10)
C15 0.089(13) 0.113(15) 0.064(12) 0.038(10) -0.004(10) 0.003(11)
C16 0.088(12) 0.113(14) 0.041(8) 0.027(9) -0.007(8) 0.034(10)
C17 0.125(18) 0.23(2) 0.067(12) 0.038(14) -0.039(12) 0.020(16)
C18 0.084(10) 0.065(9) 0.028(6) 0.001(6) 0.013(6) -0.006(7)
C19 0.059(9) 0.055(8) 0.047(8) 0.003(6) 0.007(7) 0.001(7)
C20 0.064(10) 0.111(13) 0.053(10) 0.006(9) 0.011(8) -0.002(9)
C21 0.049(10) 0.127(14) 0.079(12) 0.004(10) -0.004(9) -0.009(9)
C22 0.056(12) 0.23(2) 0.102(13) 0.001(15) -0.018(10) -0.042(12)
C23 0.092(13) 0.089(13) 0.079(11) -0.006(10) -0.017(10) 0.020(10)
C24 0.090(13) 0.083(12) 0.050(10) -0.013(9) 0.003(9) -0.026(10)
C25 0.116(14) 0.084(12) 0.060(10) -0.011(9) -0.008(10) 0.003(11)
C26 0.094(13) 0.094(13) 0.059(11) -0.009(9) -0.016(9) -0.016(11)
C27 0.134(18) 0.20(2) 0.063(11) -0.015(12) -0.039(11) -0.044(16)
B1 0.069(12) 0.100(15) 0.056(11) 0.010(10) -0.009(10) -0.010(12)

loop_
_atom_type_symbol
_atom_type_description
_atom_type_scat_dispersion_real
_atom_type_scat_dispersion_imag
_atom_type_scat_source
C C 0.0033 0.0016 'International Tables Vol C Tables 4.2.6.8 and 6.1.1.4'
H H 0.0000 0.0000 'International Tables Vol C Tables 4.2.6.8 and 6.1.1.4'
B B 0.0013 0.0007 'International Tables Vol C Tables 4.2.6.8 and 6.1.1.4'
N N 0.0061 0.0033 'International Tables Vol C Tables 4.2.6.8 and 6.1.1.4'
Ni Ni 0.3393 1.1124 'International Tables Vol C Tables 4.2.6.8 and 6.1.1.4'
Ru Ru -1.2594 0.8363 'International Tables Vol C Tables 4.2.6.8 and 6.1.1.4'

loop_
_geom_angle_atom_site_label_1
_geom_angle_atom_site_label_2
_geom_angle_atom_site_label_3
_geom_angle
_geom_angle_site_symmetry_1
_geom_angle_site_symmetry_3
_geom_angle_publ_flag
N4 Ru1 N4 180.0 . 3_566 ?
N4 Ru1 N2 89.9(3) . 2_665 ?
N4 Ru1 N2 90.1(3) 3_566 2_665 ?
N4 Ru1 N2 90.1(3) . 4_656 ?
N4 Ru1 N2 89.9(3) 3_566 4_656 ?
N2 Ru1 N2 90.000(4) 2_665 4_656 ?
N4 Ru1 N2 90.1(3) . 3_566 ?
N4 Ru1 N2 89.9(3) 3_566 3_566 ?
N2 Ru1 N2 90.000(2) 2_665 3_566 ?
N2 Ru1 N2 179.8(6) 4_656 3_566 ?
N4 Ru1 N2 89.9(3) . . ?
N4 Ru1 N2 90.1(3) 3_566 . ?
N2 Ru1 N2 179.8(6) 2_665 . ?
N2 Ru1 N2 89.999(3) 4_656 . ?
N2 Ru1 N2 90.001(4) 3_566 . ?
N5 Ni1 N1 90.3(4) . 3_566 ?
N5 Ni1 N3 90.9(4) . . ?
N1 Ni1 N3 89.0(3) 3_566 . ?
N5 Ni1 N6 174.2(3) . . ?
N1 Ni1 N6 94.1(4) 3_566 . ?
N3 Ni1 N6 92.9(4) . . ?
N5 Ni1 N10 92.0(4) . . ?
N1 Ni1 N10 92.3(4) 3_566 . ?
N3 Ni1 N10 176.8(4) . . ?
N6 Ni1 N10 84.1(4) . . ?
N5 Ni1 N8 89.2(4) . . ?
N1 Ni1 N8 179.3(4) 3_566 . ?
N3 Ni1 N8 90.4(4) . . ?
N6 Ni1 N8 86.4(4) . . ?
N10 Ni1 N8 88.3(4) . . ?
N2 N1 C2 107.7(9) . . ?
N2 N1 Ni1 125.2(7) . 4_656 ?
C2 N1 Ni1 127.1(7) . 4_656 ?
N3 N2 N1 110.2(8) . . ?
N3 N2 Ru1 124.8(8) . . ?
N1 N2 Ru1 125.0(7) . . ?
N2 N3 C1 109.2(10) . . ?
N2 N3 Ni1 125.4(7) . . ?
C1 N3 Ni1 125.1(8) . . ?
N5 N4 N5 111.7(9) 2_665 . ?
N5 N4 Ru1 124.1(4) 2_665 . ?
N5 N4 Ru1 124.1(4) . . ?
N4 N5 C9 106.6(8) . . ?
N4 N5 Ni1 126.7(5) . . ?
C9 N5 Ni1 126.7(7) . . ?
C19 N6 N7 106.1(10) . . ?
C19 N6 Ni1 136.5(9) . . ?
N7 N6 Ni1 115.4(7) . . ?
C21 N7 N6 110.8(11) . . ?
C21 N7 B1 128.2(13) . . ?
N6 N7 B1 120.6(11) . . ?
N9 N8 C24 107.1(11) . . ?
N9 N8 Ni1 116.4(9) . . ?
C24 N8 Ni1 131.8(9) . . ?
C26 N9 N8 111.2(13) . . ?
C26 N9 B1 128.5(14) . . ?
N8 N9 B1 120.2(12) . . ?
C14 N10 N11 106.8(11) . . ?
C14 N10 Ni1 135.9(10) . . ?
N11 N10 Ni1 117.0(9) . . ?
N10 N11 C16 109.2(12) . . ?
N10 N11 B1 122.9(13) . . ?
C16 N11 B1 126.7(15) . . ?
N3 C1 C6 133.7(11) . . ?
N3 C1 C2 106.3(11) . . ?
C6 C1 C2 119.9(11) . . ?
N1 C2 C3 133.9(11) . . ?
N1 C2 C1 106.5(10) . . ?
C3 C2 C1 119.6(11) . . ?
C4 C3 C2 120.3(12) . . ?
C4 C3 H3 119.9 . . ?
C2 C3 H3 119.9 . . ?
C3 C4 C5 119.5(11) . . ?
C3 C4 C8 120.1(12) . . ?
C5 C4 C8 120.3(11) . . ?
C6 C5 C4 121.1(11) . . ?
C6 C5 C7 119.1(12) . . ?
C4 C5 C7 119.8(11) . . ?
C5 C6 C1 119.5(12) . . ?
C5 C6 H6 120.2 . . ?
C1 C6 H6 120.2 . . ?
C5 C7 H7A 109.5 . . ?
C5 C7 H7B 109.5 . . ?
H7A C7 H7B 109.5 . . ?
C5 C7 H7C 109.5 . . ?
H7A C7 H7C 109.5 . . ?
H7B C7 H7C 109.5 . . ?
C4 C8 H8A 109.5 . . ?
C4 C8 H8B 109.5 . . ?
H8A C8 H8B 109.5 . . ?
C4 C8 H8C 109.5 . . ?
H8A C8 H8C 109.5 . . ?
H8B C8 H8C 109.5 . . ?
N5 C9 C10 132.4(10) . . ?
N5 C9 C9 107.5(6) . 2_665 ?
C10 C9 C9 120.1(6) . 2_665 ?
C11 C10 C9 118.9(10) . . ?
C11 C10 H10 120.5 . . ?
C9 C10 H10 120.5 . . ?
C10 C11 C11 121.0(6) . 2_665 ?
C10 C11 C12 118.6(9) . . ?
C11 C11 C12 120.4(6) 2_665 . ?
C11 C12 H12A 109.5 . . ?
C11 C12 H12B 109.5 . . ?
H12A C12 H12B 109.5 . . ?
C11 C12 H12C 109.5 . . ?
H12A C12 H12C 109.5 . . ?
H12B C12 H12C 109.5 . . ?
C14 C13 H13A 109.5 . . ?
C14 C13 H13B 109.5 . . ?
H13A C13 H13B 109.5 . . ?
C14 C13 H13C 109.5 . . ?
H13A C13 H13C 109.5 . . ?
H13B C13 H13C 109.5 . . ?
N10 C14 C15 110.7(16) . . ?
N10 C14 C13 122.3(13) . . ?
C15 C14 C13 126.9(16) . . ?
C16 C15 C14 106.9(15) . . ?
C16 C15 H15 126.6 . . ?
C14 C15 H15 126.6 . . ?
C15 C16 N11 106.4(13) . . ?
C15 C16 C17 132.4(15) . . ?
N11 C16 C17 121.2(16) . . ?
C16 C17 H17A 109.5 . . ?
C16 C17 H17B 109.5 . . ?
H17A C17 H17B 109.5 . . ?
C16 C17 H17C 109.5 . . ?
H17A C17 H17C 109.5 . . ?
H17B C17 H17C 109.5 . . ?
C19 C18 H18A 109.5 . . ?
C19 C18 H18B 109.5 . . ?
H18A C18 H18B 109.5 . . ?
C19 C18 H18C 109.5 . . ?
H18A C18 H18C 109.5 . . ?
H18B C18 H18C 109.5 . . ?
N6 C19 C20 110.0(11) . . ?
N6 C19 C18 121.9(12) . . ?
C20 C19 C18 128.1(12) . . ?
C19 C20 C21 106.3(13) . . ?
C19 C20 H20 126.9 . . ?
C21 C20 H20 126.9 . . ?
N7 C21 C20 106.7(12) . . ?
N7 C21 C22 124.2(14) . . ?
C20 C21 C22 128.5(14) . . ?
C21 C22 H22A 109.5 . . ?
C21 C22 H22B 109.5 . . ?
H22A C22 H22B 109.5 . . ?
C21 C22 H22C 109.5 . . ?
H22A C22 H22C 109.5 . . ?
H22B C22 H22C 109.5 . . ?
C24 C23 H23A 109.5 . . ?
C24 C23 H23B 109.5 . . ?
H23A C23 H23B 109.5 . . ?
C24 C23 H23C 109.5 . . ?
H23A C23 H23C 109.5 . . ?
H23B C23 H23C 109.5 . . ?
N8 C24 C25 107.7(15) . . ?
N8 C24 C23 124.9(14) . . ?
C25 C24 C23 127.2(16) . . ?
C26 C25 C24 106.6(15) . . ?
C26 C25 H25 126.7 . . ?
C24 C25 H25 126.7 . . ?
N9 C26 C25 107.3(14) . . ?
N9 C26 C27 121.6(17) . . ?
C25 C26 C27 130.8(16) . . ?
C26 C27 H27A 109.5 . . ?
C26 C27 H27B 109.5 . . ?
H27A C27 H27B 109.5 . . ?
C26 C27 H27C 109.5 . . ?
H27A C27 H27C 109.5 . . ?
H27B C27 H27C 109.5 . . ?
N11 B1 N9 107.6(14) . . ?
N11 B1 N7 109.1(14) . . ?
N9 B1 N7 105.9(12) . . ?
N11 B1 H1 111.4 . . ?
N9 B1 H1 111.4 . . ?
N7 B1 H1 111.4 . . ?

loop_
_geom_bond_atom_site_label_1
_geom_bond_atom_site_label_2
_geom_bond_distance
_geom_bond_site_symmetry_2
_geom_bond_publ_flag
Ru1 N4 2.070(8) . ?
Ru1 N4 2.070(8) 3_566 ?
Ru1 N2 2.089(8) 2_665 ?
Ru1 N2 2.089(8) 4_656 ?
Ru1 N2 2.089(8) 3_566 ?
Ru1 N2 2.089(8) . ?
Ni1 N5 2.053(8) . ?
Ni1 N1 2.059(9) 3_566 ?
Ni1 N3 2.079(10) . ?
Ni1 N6 2.110(10) . ?
Ni1 N10 2.119(11) . ?
Ni1 N8 2.139(10) . ?
N1 N2 1.352(13) . ?
N1 C2 1.369(14) . ?
N2 N3 1.337(13) . ?
N3 C1 1.348(13) . ?
N4 N5 1.349(9) 2_665 ?
N4 N5 1.349(9) . ?
N5 C9 1.376(11) . ?
N6 C19 1.351(14) . ?
N6 N7 1.382(13) . ?
N7 C21 1.338(17) . ?
N7 B1 1.593(19) . ?
N8 N9 1.355(15) . ?
N8 C24 1.370(18) . ?
N9 C26 1.344(18) . ?
N9 B1 1.55(2) . ?
N10 C14 1.356(17) . ?
N10 N11 1.363(15) . ?
N11 C16 1.424(17) . ?
N11 B1 1.44(2) . ?
C1 C6 1.410(15) . ?
C1 C2 1.436(15) . ?
C2 C3 1.398(16) . ?
C3 C4 1.374(15) . ?
C3 H3 0.9500 . ?
C4 C5 1.452(16) . ?
C4 C8 1.492(16) . ?
C5 C6 1.356(15) . ?
C5 C7 1.530(16) . ?
C6 H6 0.9500 . ?
C7 H7A 0.9800 . ?
C7 H7B 0.9800 . ?
C7 H7C 0.9800 . ?
C8 H8A 0.9800 . ?
C8 H8B 0.9800 . ?
C8 H8C 0.9800 . ?
C9 C10 1.399(12) . ?
C9 C9 1.40(2) 2_665 ?
C10 C11 1.363(13) . ?
C10 H10 0.9500 . ?
C11 C11 1.401(19) 2_665 ?
C11 C12 1.521(12) . ?
C12 H12A 0.9800 . ?
C12 H12B 0.9800 . ?
C12 H12C 0.9800 . ?
C13 C14 1.50(2) . ?
C13 H13A 0.9800 . ?
C13 H13B 0.9800 . ?
C13 H13C 0.9800 . ?
C14 C15 1.39(2) . ?
C15 C16 1.38(2) . ?
C15 H15 0.9500 . ?
C16 C17 1.50(2) . ?
C17 H17A 0.9800 . ?
C17 H17B 0.9800 . ?
C17 H17C 0.9800 . ?
C18 C19 1.494(15) . ?
C18 H18A 0.9800 . ?
C18 H18B 0.9800 . ?
C18 H18C 0.9800 . ?
C19 C20 1.380(18) . ?
C20 C21 1.413(18) . ?
C20 H20 0.9500 . ?
C21 C22 1.512(19) . ?
C22 H22A 0.9800 . ?
C22 H22B 0.9800 . ?
C22 H22C 0.9800 . ?
C23 C24 1.48(2) . ?
C23 H23A 0.9800 . ?
C23 H23B 0.9800 . ?
C23 H23C 0.9800 . ?
C24 C25 1.415(19) . ?
C25 C26 1.39(2) . ?
C25 H25 0.9500 . ?
C26 C27 1.54(2) . ?
C27 H27A 0.9800 . ?
C27 H27B 0.9800 . ?
C27 H27C 0.9800 . ?
B1 H1 1.1000 . ?
